data_9014509
loop_
_publ_author_name
'Kanzaki, M.'

_publ_section_title
;
 Crystal structure of a new high-pressure polymorph of topaz-OH
 P = 14 GPa, T = 1400 C
;
_journal_name_full 'American Mineralogist'
_journal_page_first 1349
_journal_page_last 1352
_journal_paper_doi 10.2138/am.2010.3555
_journal_volume 95
_journal_year 2010
_chemical_compound_source Synthetic
_chemical_formula_sum 'Al0.68 H0.68 O2 Si0.32'
_chemical_name_mineral Topaz-OH
_space_group_IT_number 62
_symmetry_space_group_name_Hall '-P 2c 2ab'
_symmetry_space_group_name_H-M 'P b n m'
_cell_angle_alpha 90
_cell_angle_beta 90
_cell_angle_gamma 90
_cell_formula_units_Z 4
_cell_length_a 4.72318
_cell_length_b 8.91480
_cell_length_c 2.77276
_cell_volume 116.750
_database_code_amcsd 0017560
_exptl_crystal_density_diffrn 3.415
_cod_original_formula_sum 'Al.68 Si.32 O2 H.68'
_cod_database_code 9014509

loop_
_space_group_symop_operation_xyz
x,y,z
x,y,1/2-z
-x,-y,1/2+z
1/2+x,1/2-y,1/2+z
1/2-x,1/2+y,1/2-z
1/2-x,1/2+y,z
1/2+x,1/2-y,-z
-x,-y,-z

loop_
_atom_site_label
_atom_site_fract_x
_atom_site_fract_y
_atom_site_fract_z
_atom_site_occupancy
_atom_site_U_iso_or_equiv
_atom_site_type_symbol
_atom_site_attached_hydrogens
AlT 0.58760 0.44020 0.25000 0.01000 0.01630 Al 0
SiT 0.58760 0.44020 0.25000 0.20000 0.01630 Si 0
AlOc1 0.58120 0.85870 0.25000 0.60000 0.02130 Al 0
SiOc1 0.58120 0.85870 0.25000 0.11000 0.02130 Si 0
AlOc2 0.57900 0.62980 0.25000 0.07000 0.01630 Al 0
SiOc2 0.57900 0.62980 0.25000 0.01000 0.01630 Si 0
O1 0.58910 0.24820 0.25000 0.66000 0.02820 O 0
O-H1 0.58910 0.24820 0.25000 0.34000 0.02820 O 1
O2 0.23650 0.50980 0.25000 0.66000 0.03340 O 0
O-H2 0.23650 0.50980 0.25000 0.34000 0.03340 O 1

loop_
_cod_changelog_entry_id
_cod_changelog_entry_author
_cod_changelog_entry_date
_cod_changelog_entry_text
1
;cod-tools version 3.8.0
Id: cif_guess_AMCSD_atom_types 9574 2023-05-10 09:00:05Z saulius
;
2023-05-10T18:55:14+03:00
;Derived atom types and hydrogen counts
from atom names that follow the AMCSD naming convention
(Wat == water, O-H == hydroxyl).
;

loop_
_cod_related_entry_id
_cod_related_entry_database
_cod_related_entry_code
1 AMCSD 0017560
